data_4119756
loop_
_publ_author_name
'Daniel K. Unruh'
'Kyle Gojdas'
'Anna Libo'
'Tori Z. Forbes'

_publ_contact_author_address
;Department of Chemistry
University of Iowa
Chemistry Building W374
Iowa City, IA 52242
;
_publ_contact_author_email tori-forbes@uiowa.edu
_publ_contact_author_fax 319-335-1270
_publ_contact_author_name 'Tori Z. Forbes'
_publ_contact_author_phone 319-384-1320
_publ_section_title
;
 Development of Metal-Organic Nanotubes Exhibiting Low-Temperature,
 Reversible Exchange of Confined "Ice Channels"
;
_journal_name_full 'Journal of the American Chemical Society'
_journal_page_first 7398
_journal_page_last 7401
_journal_paper_doi 10.1021/ja400303f
_journal_volume 135
_journal_year 2013
_chemical_formula_sum 'C60 H102 N18 O72 U6'
_chemical_formula_weight 3655.78
_chemical_name_systematic
; 
 ? 
;
_space_group_IT_number 147
_symmetry_cell_setting trigonal
_symmetry_space_group_name_Hall '-P 3'
_symmetry_space_group_name_H-M 'P -3'
_atom_sites_solution_hydrogens geom
_atom_sites_solution_primary direct
_atom_sites_solution_secondary difmap
_audit_creation_method SHELXL-97
_cell_angle_alpha 90.00
_cell_angle_beta 90.00
_cell_angle_gamma 120.00
_cell_formula_units_Z 1
_cell_length_a 22.4622(9)
_cell_length_b 22.4622(9)
_cell_length_c 6.5920(4)
_cell_measurement_reflns_used 6045
_cell_measurement_temperature 210(2)
_cell_measurement_theta_max 27.42
_cell_measurement_theta_min 2.77
_cell_volume 2880.4(2)
_computing_cell_refinement 'APEX2 (Bruker AXS, 2006)'
_computing_data_collection 'Collect (Nonius BV, 1997-2000)'
_computing_data_reduction 'APEX2 (Bruker AXS, 2006)'
_computing_molecular_graphics 'CrystalMaker v2.5.0'
_computing_publication_material 'PLATON (Spek, 2009)'
_computing_structure_refinement 'SHELXL-97 (Sheldrick, 2008)'
_computing_structure_solution 'SHELXS-97 (Sheldrick, 2008)'
_diffrn_ambient_temperature 210(2)
_diffrn_measured_fraction_theta_full 0.994
_diffrn_measured_fraction_theta_max 0.994
_diffrn_measurement_device_type KappaCCD
_diffrn_measurement_method 'CCD phi and omega scans'
_diffrn_radiation_monochromator graphite
_diffrn_radiation_source 'fine-focus sealed tube'
_diffrn_radiation_type MoK\a
_diffrn_radiation_wavelength 0.71073
_diffrn_reflns_av_R_equivalents 0.0208
_diffrn_reflns_av_sigmaI/netI 0.0246
_diffrn_reflns_limit_h_max 29
_diffrn_reflns_limit_h_min -29
_diffrn_reflns_limit_k_max 28
_diffrn_reflns_limit_k_min -28
_diffrn_reflns_limit_l_max 8
_diffrn_reflns_limit_l_min -8
_diffrn_reflns_number 12484
_diffrn_reflns_theta_full 27.42
_diffrn_reflns_theta_max 27.42
_diffrn_reflns_theta_min 2.77
_exptl_absorpt_coefficient_mu 8.514
_exptl_absorpt_correction_T_max 0.511
_exptl_absorpt_correction_T_min 0.284
_exptl_absorpt_correction_type multi-scan
_exptl_absorpt_process_details SADABS
_exptl_crystal_colour yellow
_exptl_crystal_density_diffrn 2.108
_exptl_crystal_description blocky
_exptl_crystal_F_000 1716
_exptl_crystal_size_max 0.12
_exptl_crystal_size_mid 0.11
_exptl_crystal_size_min 0.09
_refine_diff_density_max 1.691
_refine_diff_density_min -0.829
_refine_diff_density_rms 0.133
_refine_ls_extinction_method none
_refine_ls_goodness_of_fit_ref 1.075
_refine_ls_hydrogen_treatment constr
_refine_ls_matrix_type full
_refine_ls_number_parameters 234
_refine_ls_number_reflns 4356
_refine_ls_number_restraints 0
_refine_ls_restrained_S_all 1.075
_refine_ls_R_factor_all 0.0283
_refine_ls_R_factor_gt 0.0232
_refine_ls_shift/su_max 0.002
_refine_ls_shift/su_mean 0.000
_refine_ls_structure_factor_coef Fsqd
_refine_ls_weighting_details 'calc w=1/[\s^2^(Fo^2^)+(0.0330P)^2^+7.8336P] where P=(Fo^2^+2Fc^2^)/3'
_refine_ls_weighting_scheme calc
_refine_ls_wR_factor_gt 0.0621
_refine_ls_wR_factor_ref 0.0643
_reflns_number_gt 3672
_reflns_number_total 4356
_reflns_threshold_expression >2sigma(I)
_cod_data_source_file ja400303f_si_003.cif
_cod_data_source_block nanotubestructure
_cod_database_code 4119756

loop_
_symmetry_equiv_pos_as_xyz
'x, y, z'
'-y, x-y, z'
'-x+y, -x, z'
'-x, -y, -z'
'y, -x+y, -z'
'x-y, x, -z'

loop_
_atom_site_label
_atom_site_type_symbol
_atom_site_fract_x
_atom_site_fract_y
_atom_site_fract_z
_atom_site_U_iso_or_equiv
_atom_site_adp_type
_atom_site_occupancy
_atom_site_symmetry_multiplicity
_atom_site_calc_flag
_atom_site_refinement_flags
U1 U 0.379531(8) 0.172888(8) 0.16871(2) 0.01835(6) Uani 1 1 d .
O1 O 0.39622(17) 0.08636(16) 0.3102(4) 0.0251(7) Uani 1 1 d .
O2 O 0.30579(17) 0.07689(17) -0.0338(4) 0.0268(7) Uani 1 1 d .
O3 O 0.31095(17) 0.14746(16) 0.3462(4) 0.0253(7) Uani 1 1 d .
O4 O 0.42459(17) 0.28677(16) 0.2822(5) 0.0268(7) Uani 1 1 d .
O5 O 0.45079(18) 0.19848(18) 0.0039(5) 0.0334(8) Uani 1 1 d .
O6 O 0.5146(2) 0.38547(19) 0.3794(7) 0.0537(12) Uani 1 1 d .
O7 O 0.46292(17) 0.04916(17) 0.4375(4) 0.0246(7) Uani 1 1 d .
O8 O 0.37600(19) 0.0542(2) -0.2172(5) 0.0375(9) Uani 1 1 d .
O9 O 0.31986(19) 0.21118(19) -0.0351(4) 0.0327(8) Uani 1 1 d .
O10 O 0.3970(2) 0.2788(2) -0.2653(5) 0.0456(10) Uani 1 1 d .
OW1 O 0.1401(6) 0.0623(6) 0.460(2) 0.207(5) Uani 1 1 d .
OW2A O 0.1630(10) 0.0549(11) 0.035(3) 0.141(7) Uiso 0.50 1 d P
OW2B O 0.1655(12) 0.0959(13) 0.022(3) 0.167(9) Uiso 0.50 1 d P
N1 N 0.4656(2) 0.21005(19) 0.4665(6) 0.0261(8) Uani 1 1 d .
H1 H 0.4402 0.2024 0.5813 0.031 Uiso 1 1 calc R
N2 N 0.28028(19) -0.02329(19) -0.4899(5) 0.0234(8) Uani 1 1 d .
H2A H 0.3232 0.0063 -0.5330 0.028 Uiso 1 1 calc R
H2B H 0.2805 -0.0601 -0.4371 0.028 Uiso 1 1 calc R
N3 N 0.46459(19) 0.4630(2) 0.1769(5) 0.0238(8) Uani 1 1 d .
H3C H 0.4252 0.4385 0.2465 0.029 Uiso 1 1 calc R
H3D H 0.4992 0.4660 0.2536 0.029 Uiso 1 1 calc R
C1 C 0.3208(2) 0.0499(2) -0.1832(6) 0.0221(9) Uani 1 1 d .
C2 C 0.4498(2) 0.0949(2) 0.4080(6) 0.0223(9) Uani 1 1 d .
C3 C 0.2611(2) 0.0104(2) -0.3277(6) 0.0246(9) Uani 1 1 d .
H3A H 0.2218 -0.0242 -0.2531 0.030 Uiso 1 1 calc R
H3B H 0.2483 0.0417 -0.3890 0.030 Uiso 1 1 calc R
C4 C 0.5144(3) 0.2834(3) 0.4628(9) 0.0407(13) Uani 1 1 d .
H4A H 0.5545 0.2919 0.3846 0.049 Uiso 1 1 calc R
H4B H 0.5293 0.2996 0.6000 0.049 Uiso 1 1 calc R
C5 C 0.4829(3) 0.3231(3) 0.3702(8) 0.0333(11) Uani 1 1 d .
C6 C 0.4759(3) 0.5326(3) 0.1392(7) 0.0319(11) Uani 1 1 d .
H6A H 0.4805 0.5556 0.2676 0.038 Uiso 1 1 calc R
H6B H 0.4365 0.5293 0.0684 0.038 Uiso 1 1 calc R
C7 C 0.4608(3) 0.4263(2) -0.0152(6) 0.0314(11) Uani 1 1 d .
H7A H 0.4208 0.4187 -0.0922 0.038 Uiso 1 1 calc R
H7B H 0.4559 0.3819 0.0159 0.038 Uiso 1 1 calc R
C8 C 0.4976(3) 0.1670(2) 0.4839(8) 0.0314(11) Uani 1 1 d .
H8A H 0.5091 0.1651 0.6247 0.038 Uiso 1 1 calc R
H8B H 0.5398 0.1873 0.4057 0.038 Uiso 1 1 calc R
C9 C 0.3385(3) 0.2437(3) -0.2045(6) 0.0284(10) Uani 1 1 d .
C10 C 0.2330(3) -0.0456(2) -0.6658(6) 0.0278(10) Uani 1 1 d .
H10A H 0.2415 -0.0058 -0.7457 0.033 Uiso 1 1 calc R
H10B H 0.1858 -0.0679 -0.6184 0.033 Uiso 1 1 calc R

loop_
_atom_site_aniso_label
_atom_site_aniso_U_11
_atom_site_aniso_U_22
_atom_site_aniso_U_33
_atom_site_aniso_U_23
_atom_site_aniso_U_13
_atom_site_aniso_U_12
U1 0.02191(10) 0.01877(10) 0.01631(8) -0.00070(5) -0.00270(5) 0.01163(7)
O1 0.0247(17) 0.0198(16) 0.0294(15) 0.0004(12) -0.0091(12) 0.0099(14)
O2 0.0308(19) 0.0294(18) 0.0218(14) -0.0112(12) -0.0030(12) 0.0162(16)
O3 0.0296(18) 0.0293(18) 0.0199(13) -0.0022(12) -0.0009(12) 0.0170(15)
O4 0.0310(19) 0.0206(17) 0.0300(15) -0.0047(12) -0.0081(13) 0.0139(15)
O5 0.034(2) 0.031(2) 0.0353(17) 0.0026(14) 0.0071(14) 0.0162(17)
O6 0.049(3) 0.022(2) 0.086(3) -0.0083(19) -0.030(2) 0.014(2)
O7 0.0297(18) 0.0252(17) 0.0247(14) 0.0038(12) 0.0008(13) 0.0181(15)
O8 0.033(2) 0.055(2) 0.0339(17) -0.0189(16) -0.0089(15) 0.0296(19)
O9 0.047(2) 0.041(2) 0.0213(14) 0.0057(13) -0.0027(14) 0.0309(19)
O10 0.039(2) 0.064(3) 0.0316(17) 0.0115(17) -0.0046(16) 0.025(2)
OW1 0.139(9) 0.175(11) 0.288(14) -0.002(10) 0.007(9) 0.064(9)
N1 0.026(2) 0.020(2) 0.0316(18) -0.0024(15) -0.0091(15) 0.0109(17)
N2 0.025(2) 0.023(2) 0.0191(16) -0.0059(14) -0.0012(14) 0.0100(17)
N3 0.0200(19) 0.030(2) 0.0187(15) 0.0045(14) 0.0038(13) 0.0109(17)
C1 0.029(3) 0.021(2) 0.0180(18) -0.0022(15) -0.0029(16) 0.014(2)
C2 0.025(2) 0.024(2) 0.0200(18) 0.0019(16) -0.0009(16) 0.013(2)
C3 0.032(3) 0.025(2) 0.0168(17) -0.0064(16) -0.0035(16) 0.014(2)
C4 0.034(3) 0.021(3) 0.063(3) -0.008(2) -0.022(3) 0.011(2)
C5 0.035(3) 0.020(3) 0.046(3) -0.005(2) -0.011(2) 0.014(2)
C6 0.046(3) 0.038(3) 0.021(2) 0.0045(18) 0.0085(19) 0.027(3)
C7 0.044(3) 0.023(2) 0.0200(19) 0.0016(17) 0.0006(19) 0.011(2)
C8 0.027(3) 0.024(3) 0.048(3) -0.005(2) -0.015(2) 0.016(2)
C9 0.042(3) 0.032(3) 0.0197(19) -0.0035(17) -0.0069(19) 0.025(2)
C10 0.031(3) 0.028(3) 0.0165(18) -0.0028(16) -0.0032(17) 0.009(2)

loop_
_atom_type_symbol
_atom_type_description
_atom_type_scat_dispersion_real
_atom_type_scat_dispersion_imag
_atom_type_scat_source
C C 0.0033 0.0016 'International Tables Vol C Tables 4.2.6.8 and 6.1.1.4'
H H 0.0000 0.0000 'International Tables Vol C Tables 4.2.6.8 and 6.1.1.4'
N N 0.0061 0.0033 'International Tables Vol C Tables 4.2.6.8 and 6.1.1.4'
O O 0.0106 0.0060 'International Tables Vol C Tables 4.2.6.8 and 6.1.1.4'
U U -9.6767 9.6646 'International Tables Vol C Tables 4.2.6.8 and 6.1.1.4'

loop_
_geom_angle_atom_site_label_1
_geom_angle_atom_site_label_2
_geom_angle_atom_site_label_3
_geom_angle
_geom_angle_site_symmetry_1
_geom_angle_site_symmetry_3
O5 U1 O3 176.74(15) . .
O5 U1 O9 96.83(14) . .
O3 U1 O9 86.14(13) . .
O5 U1 O1 91.14(14) . .
O3 U1 O1 86.80(13) . .
O9 U1 O1 152.67(12) . .
O5 U1 O4 90.83(14) . .
O3 U1 O4 88.44(13) . .
O9 U1 O4 78.31(11) . .
O1 U1 O4 127.84(10) . .
O5 U1 O2 93.24(14) . .
O3 U1 O2 88.82(12) . .
O9 U1 O2 75.11(12) . .
O1 U1 O2 78.39(11) . .
O4 U1 O2 153.39(11) . .
O5 U1 N1 87.30(15) . .
O3 U1 N1 89.53(13) . .
O9 U1 N1 142.15(12) . .
O1 U1 N1 64.05(11) . .
O4 U1 N1 63.99(11) . .
O2 U1 N1 142.44(12) . .
C2 O1 U1 126.7(3) . .
C1 O2 U1 129.2(3) . .
C5 O4 U1 125.6(3) . .
C9 O9 U1 128.6(3) . .
C4 N1 C8 114.1(4) . .
C4 N1 U1 111.8(3) . .
C8 N1 U1 112.3(3) . .
C4 N1 H1 106.0 . .
C8 N1 H1 106.0 . .
U1 N1 H1 106.0 . .
C10 N2 C3 113.1(4) . .
C10 N2 H2A 109.0 . .
C3 N2 H2A 109.0 . .
C10 N2 H2B 109.0 . .
C3 N2 H2B 109.0 . .
H2A N2 H2B 107.8 . .
C6 N3 C7 112.0(3) . .
C6 N3 H3C 109.2 . .
C7 N3 H3C 109.2 . .
C6 N3 H3D 109.2 . .
C7 N3 H3D 109.2 . .
H3C N3 H3D 107.9 . .
O8 C1 O2 126.9(4) . .
O8 C1 C3 120.0(4) . .
O2 C1 C3 113.1(4) . .
O7 C2 O1 123.7(4) . .
O7 C2 C8 120.6(4) . .
O1 C2 C8 115.7(4) . .
N2 C3 C1 110.6(4) . .
N2 C3 H3A 109.5 . .
C1 C3 H3A 109.5 . .
N2 C3 H3B 109.5 . .
C1 C3 H3B 109.5 . .
H3A C3 H3B 108.1 . .
N1 C4 C5 111.3(4) . .
N1 C4 H4A 109.4 . .
C5 C4 H4A 109.4 . .
N1 C4 H4B 109.4 . .
C5 C4 H4B 109.4 . .
H4A C4 H4B 108.0 . .
O6 C5 O4 125.4(5) . .
O6 C5 C4 118.7(5) . .
O4 C5 C4 115.9(4) . .
N3 C6 C7 110.7(4) . 4_665
N3 C6 H6A 109.5 . .
C7 C6 H6A 109.5 4_665 .
N3 C6 H6B 109.5 . .
C7 C6 H6B 109.5 4_665 .
H6A C6 H6B 108.1 . .
N3 C7 C6 110.5(4) . 4_665
N3 C7 H7A 109.5 . .
C6 C7 H7A 109.5 4_665 .
N3 C7 H7B 109.5 . .
C6 C7 H7B 109.5 4_665 .
H7A C7 H7B 108.1 . .
N1 C8 C2 111.1(4) . .
N1 C8 H8A 109.4 . .
C2 C8 H8A 109.4 . .
N1 C8 H8B 109.4 . .
C2 C8 H8B 109.4 . .
H8A C8 H8B 108.0 . .
O10 C9 O9 126.5(4) . .
O10 C9 C10 120.4(4) . 6_554
O9 C9 C10 113.0(4) . 6_554
N2 C10 C9 109.9(4) . 5_554
N2 C10 H10A 109.7 . .
C9 C10 H10A 109.7 5_554 .
N2 C10 H10B 109.7 . .
C9 C10 H10B 109.7 5_554 .
H10A C10 H10B 108.2 . .

loop_
_geom_bond_atom_site_label_1
_geom_bond_atom_site_label_2
_geom_bond_distance
_geom_bond_site_symmetry_2
U1 O5 1.776(3) .
U1 O3 1.786(3) .
U1 O9 2.344(3) .
U1 O1 2.349(3) .
U1 O4 2.353(3) .
U1 O2 2.367(3) .
U1 N1 2.583(4) .
O1 C2 1.293(5) .
O2 C1 1.287(5) .
O4 C5 1.284(6) .
O6 C5 1.216(6) .
O7 C2 1.217(5) .
O8 C1 1.215(6) .
O9 C9 1.285(5) .
O10 C9 1.214(6) .
OW2A OW2B 0.90(3) .
N1 C4 1.454(6) .
N1 C8 1.471(6) .
N1 H1 0.9100 .
N2 C10 1.481(5) .
N2 C3 1.493(5) .
N2 H2A 0.9000 .
N2 H2B 0.9000 .
N3 C6 1.474(6) .
N3 C7 1.489(5) .
N3 H3C 0.9000 .
N3 H3D 0.9000 .
C1 C3 1.517(6) .
C2 C8 1.512(6) .
C3 H3A 0.9700 .
C3 H3B 0.9700 .
C4 C5 1.515(7) .
C4 H4A 0.9700 .
C4 H4B 0.9700 .
C6 C7 1.493(7) 4_665
C6 H6A 0.9700 .
C6 H6B 0.9700 .
C7 C6 1.493(7) 4_665
C7 H7A 0.9700 .
C7 H7B 0.9700 .
C8 H8A 0.9700 .
C8 H8B 0.9700 .
C9 C10 1.509(6) 6_554
C10 C9 1.509(6) 5_554
C10 H10A 0.9700 .
C10 H10B 0.9700 .
